data_7707897
loop_
_publ_author_name
'Weller, Ruth'
'Ruppach, Lutz'
'Shlyaykher, Alena'
'Tambornino, Frank'
'Werncke, C. Gunnar'

_publ_section_title
;
 Homoleptic quasilinear metal(i/ii) silylamides of Cr-Co with phenyl and
 allyl functions - impact of the oxidation state on secondary ligand
 interactions.
;
_journal_issue 31
_journal_name_full 'Dalton transactions (Cambridge, England : 2003)'
_journal_page_first 10947
_journal_page_last 10963
_journal_paper_doi 10.1039/d1dt01543e
_journal_volume 50
_journal_year 2021
_chemical_formula_moiety 'C34 H56 Cr N2 Si2'
_chemical_formula_sum 'C34 H56 Cr N2 Si2'
_chemical_formula_weight 600.98
_space_group_crystal_system triclinic
_space_group_IT_number 2
_space_group_name_Hall '-P 1'
_space_group_name_H-M_alt 'P -1'
_atom_sites_solution_hydrogens mixed
_atom_sites_solution_primary dual
_audit_creation_date 2021-06-02
_audit_creation_method
;
Olex2 1.3
(compiled 2020.11.12 svn.r5f609507 for OlexSys, GUI svn.r6272)
;
_audit_update_record
;
2021-06-12 deposited with the CCDC.	2021-07-07 downloaded from the CCDC.
;
_cell_angle_alpha 67.981(2)
_cell_angle_beta 86.382(2)
_cell_angle_gamma 70.002(2)
_cell_formula_units_Z 2
_cell_length_a 9.5587(5)
_cell_length_b 12.8751(7)
_cell_length_c 16.1547(8)
_cell_measurement_reflns_used 9989
_cell_measurement_temperature 100
_cell_measurement_theta_max 28.25
_cell_measurement_theta_min 2.27
_cell_volume 1727.15(16)
_computing_cell_refinement 'SAINT V8.38A (?, 2016)'
_computing_data_collection 'SAINT V8.38A (?, 2016)'
_computing_data_reduction 'SAINT V8.38A (?, 2016)'
_computing_molecular_graphics 'Olex2 1.3 (Dolomanov et al., 2009)'
_computing_publication_material 'Olex2 1.3 (Dolomanov et al., 2009)'
_computing_structure_refinement 'XL  (Sheldrick, 2008)'
_computing_structure_solution 'SHELXT 2014/5 (Sheldrick, 2014)'
_diffrn_ambient_temperature 100.0
_diffrn_detector 'Bruker APEX2 area detector'
_diffrn_detector_area_resol_mean 7.9
_diffrn_detector_type 'CCD area detector'
_diffrn_measured_fraction_theta_full 0.996
_diffrn_measured_fraction_theta_max 0.995
_diffrn_measurement_device 'three-circle diffractometer'
_diffrn_measurement_device_type 'Bruker SMART APEX2 area detector'
_diffrn_measurement_method '\w and \f scans'
_diffrn_radiation_monochromator 'mirror optics'
_diffrn_radiation_probe x-ray
_diffrn_radiation_type MoK\a
_diffrn_radiation_wavelength 0.71073
_diffrn_reflns_av_R_equivalents 0.0302
_diffrn_reflns_av_unetI/netI 0.0360
_diffrn_reflns_Laue_measured_fraction_full 0.996
_diffrn_reflns_Laue_measured_fraction_max 0.995
_diffrn_reflns_limit_h_max 12
_diffrn_reflns_limit_h_min -12
_diffrn_reflns_limit_k_max 17
_diffrn_reflns_limit_k_min -16
_diffrn_reflns_limit_l_max 21
_diffrn_reflns_limit_l_min -21
_diffrn_reflns_number 26070
_diffrn_reflns_point_group_measured_fraction_full 0.996
_diffrn_reflns_point_group_measured_fraction_max 0.995
_diffrn_reflns_theta_full 25.242
_diffrn_reflns_theta_max 28.259
_diffrn_reflns_theta_min 2.274
_diffrn_source 'microfocus sealed X-ray tube'
_diffrn_source_type 'Incoatec I\ms'
_exptl_absorpt_coefficient_mu 0.424
_exptl_absorpt_correction_T_max 0.7457
_exptl_absorpt_correction_T_min 0.6814
_exptl_absorpt_correction_type multi-scan
_exptl_absorpt_process_details
'SADABS-2016/2 (Bruker,2016/2) was used for absorption correction. wR2(int) was 0.1046 before and 0.0437 after correction. The Ratio of minimum to maximum transmission is 0.9106. The \l/2 correction factor is Not present.'
_exptl_crystal_colour 'clear bluish green'
_exptl_crystal_colour_lustre clear
_exptl_crystal_colour_modifier bluish
_exptl_crystal_colour_primary green
_exptl_crystal_density_diffrn 1.156
_exptl_crystal_description block
_exptl_crystal_F_000 652
_exptl_crystal_size_max 0.445
_exptl_crystal_size_mid 0.226
_exptl_crystal_size_min 0.206
_refine_diff_density_max 0.532
_refine_diff_density_min -0.507
_refine_diff_density_rms 0.063
_refine_ls_extinction_method none
_refine_ls_goodness_of_fit_ref 1.027
_refine_ls_hydrogen_treatment mixed
_refine_ls_matrix_type full
_refine_ls_number_parameters 388
_refine_ls_number_reflns 8502
_refine_ls_number_restraints 0
_refine_ls_restrained_S_all 1.027
_refine_ls_R_factor_all 0.0485
_refine_ls_R_factor_gt 0.0364
_refine_ls_shift/su_max 0.002
_refine_ls_shift/su_mean 0.000
_refine_ls_structure_factor_coef Fsqd
_refine_ls_weighting_details 'w=1/[\s^2^(Fo^2^)+(0.0454P)^2^+1.0363P] where P=(Fo^2^+2Fc^2^)/3'
_refine_ls_weighting_scheme calc
_refine_ls_wR_factor_gt 0.0893
_refine_ls_wR_factor_ref 0.0957
_reflns_Friedel_coverage 0.000
_reflns_number_gt 7139
_reflns_number_total 8502
_reflns_threshold_expression 'I > 2\s(I)'
_cod_data_source_file d1dt01543e2.cif
_cod_data_source_block crl4
_cod_depositor_comments 'Adding full bibliography for 7707896--7707917.cif.'
_cod_database_code 7707897
_shelx_shelxl_version_number 2016/6
_shelx_space_group_comment
;
The symmetry employed for this shelxl refinement is uniquely defined
by the following loop, which should always be used as a source of
symmetry information in preference to the above space-group names.
They are only intended as comments.
;
_shelx_estimated_absorpt_t_max 0.918
_shelx_estimated_absorpt_t_min 0.834
_olex2_refinement_description
;
1. Fixed Uiso
 At 1.2 times of:
  All C(H) groups, All C(H,H) groups
 At 1.5 times of:
  All C(H,H,H) groups
2.a Ternary CH refined with riding coordinates:
 C00D(H00D), C00G(H00G), C00H(H00H), C00O(H00O)
2.b Secondary CH2 refined with riding coordinates:
 C4(H4A,H4B), C1(H1A,H1B)
2.c Aromatic/amide H refined with riding coordinates:
 C00B(H00B), C00E(H00E), C00I(H00I), C00M(H00M), C00P(H00P), C00Q(H00Q)
2.d Idealised Me refined as rotating group:
 C00S(H00A,H00C,H00F), C00T(H00J,H00K,H00L), C00U(H00N,H00R,H00S), C00V(H00T,
 H00U,H00V), C00W(H00W,H00X,H00Y), C00X(H00Z,H,HA), C00Y(H00,HB,HC), C00Z(H1,HD,
 HE), C010(H01A,H01B,H01C), C011(H01D,H01E,H01F), C012(H01G,H01H,H01I),
 C013(H01J,H01K,H01L)
;
_olex2_submission_special_instructions 'No special instructions were received'

loop_
_space_group_symop_operation_xyz
'x, y, z'
'-x, -y, -z'

loop_
_atom_site_label
_atom_site_type_symbol
_atom_site_fract_x
_atom_site_fract_y
_atom_site_fract_z
_atom_site_U_iso_or_equiv
_atom_site_adp_type
_atom_site_occupancy
_atom_site_site_symmetry_order
_atom_site_calc_flag
_atom_site_refinement_flags_posn
_atom_site_refinement_flags_adp
_atom_site_refinement_flags_occupancy
_atom_site_disorder_assembly
_atom_site_disorder_group
Cr1 Cr 0.58025(3) 0.49180(2) 0.74229(2) 0.01067(7) Uani 1 1 d . . . . .
Si1 Si 0.53807(5) 0.72924(4) 0.76699(3) 0.01156(9) Uani 1 1 d . . . . .
Si2 Si 0.87684(5) 0.31512(4) 0.71485(3) 0.01380(10) Uani 1 1 d . . . . .
N1 N 0.50997(14) 0.67153(11) 0.69234(8) 0.0109(2) Uani 1 1 d . . . . .
N2 N 0.74627(14) 0.33290(11) 0.79071(8) 0.0119(2) Uani 1 1 d . . . . .
C7 C 0.75342(16) 0.24453(13) 0.87723(10) 0.0120(3) Uani 1 1 d . . . . .
C007 C 0.68033(17) 0.16077(13) 0.89043(10) 0.0136(3) Uani 1 1 d . . . . .
C008 C 0.27502(17) 0.78081(13) 0.59650(10) 0.0129(3) Uani 1 1 d . . . . .
C009 C 0.51181(17) 0.78046(13) 0.52943(10) 0.0117(3) Uani 1 1 d . . . . .
C8 C 0.43287(16) 0.74479(13) 0.60686(9) 0.0105(3) Uani 1 1 d . . . . .
C00B C 0.27941(18) 0.87664(13) 0.43586(10) 0.0156(3) Uani 1 1 d . . . . .
H00B H 0.228042 0.919583 0.378114 0.019 Uiso 1 1 calc R U . . .
C00C C 0.82814(17) 0.23990(13) 0.95256(10) 0.0137(3) Uani 1 1 d . . . . .
C00D C 0.61307(18) 0.14998(14) 0.81229(10) 0.0159(3) Uani 1 1 d . . . . .
H00D H 0.641483 0.202697 0.755682 0.019 Uiso 1 1 calc R U . . .
C00E C 0.43289(18) 0.84413(13) 0.44568(10) 0.0148(3) Uani 1 1 d . . . . .
H00E H 0.486052 0.865753 0.393967 0.018 Uiso 1 1 calc R U . . .
C5 C 0.52151(19) 0.51241(14) 0.89019(10) 0.0168(3) Uani 1 1 d . . . . .
C00G C 0.92292(18) 0.31764(14) 0.94173(11) 0.0172(3) Uani 1 1 d . . . . .
H00G H 0.890636 0.385934 0.882728 0.021 Uiso 1 1 calc R U . . .
C00H C 0.67817(17) 0.75742(14) 0.53723(10) 0.0139(3) Uani 1 1 d . . . . .
H00H H 0.720809 0.690760 0.595874 0.017 Uiso 1 1 calc R U . . .
C00I C 0.67372(18) 0.08287(14) 0.97701(10) 0.0168(3) Uani 1 1 d . . . . .
H00I H 0.621119 0.029367 0.985695 0.020 Uiso 1 1 calc R U . . .
C4 C 0.47633(19) 0.64038(14) 0.87727(10) 0.0174(3) Uani 1 1 d . . . . .
H4A H 0.521715 0.647431 0.927449 0.021 Uiso 1 1 calc R U . . .
H4B H 0.366459 0.673828 0.877600 0.021 Uiso 1 1 calc R U . . .
C1 C 0.76394(19) 0.37041(14) 0.60417(10) 0.0181(3) Uani 1 1 d . . . . .
H1A H 0.826550 0.393146 0.554066 0.022 Uiso 1 1 calc R U . . .
H1B H 0.735563 0.304975 0.600691 0.022 Uiso 1 1 calc R U . . .
C2 C 0.62705(19) 0.47450(14) 0.59459(10) 0.0165(3) Uani 1 1 d . . . . .
C00M C 0.20120(18) 0.84580(14) 0.51136(11) 0.0160(3) Uani 1 1 d . . . . .
H00M H 0.095568 0.869387 0.504895 0.019 Uiso 1 1 calc R U . . .
C3 C 0.4917(2) 0.46924(16) 0.61915(11) 0.0189(3) Uani 1 1 d . . . . .
C00O C 0.18366(17) 0.75025(14) 0.67693(10) 0.0155(3) Uani 1 1 d . . . . .
H00O H 0.251946 0.717780 0.731996 0.019 Uiso 1 1 calc R U . . .
C00P C 0.74199(19) 0.08173(14) 1.05048(10) 0.0188(3) Uani 1 1 d . . . . .
H00P H 0.734696 0.029191 1.109085 0.023 Uiso 1 1 calc R U . . .
C00Q C 0.82108(18) 0.15811(14) 1.03757(10) 0.0174(3) Uani 1 1 d . . . . .
H00Q H 0.871761 0.154820 1.087713 0.021 Uiso 1 1 calc R U . . .
C6 C 0.43545(19) 0.46153(15) 0.86796(11) 0.0179(3) Uani 1 1 d . . . . .
C00S C 0.05600(18) 0.86006(16) 0.67965(12) 0.0215(3) Uani 1 1 d . . . . .
H00A H 0.095708 0.922718 0.674935 0.032 Uiso 1 1 calc R U . . .
H00C H 0.008790 0.838223 0.736240 0.032 Uiso 1 1 calc R U . . .
H00F H -0.018123 0.889447 0.629514 0.032 Uiso 1 1 calc R U . . .
C00T C 0.9923(2) 0.41302(16) 0.69572(12) 0.0231(4) Uani 1 1 d . . . . .
H00J H 0.926302 0.495724 0.681655 0.035 Uiso 1 1 calc R U . . .
H00K H 1.054098 0.408218 0.645622 0.035 Uiso 1 1 calc R U . . .
H00L H 1.056665 0.386276 0.749885 0.035 Uiso 1 1 calc R U . . .
C00U C 0.73937(18) 0.70331(16) 0.79023(11) 0.0214(3) Uani 1 1 d . . . . .
H00N H 0.797035 0.617956 0.808945 0.032 Uiso 1 1 calc R U . . .
H00R H 0.748619 0.730545 0.838042 0.032 Uiso 1 1 calc R U . . .
H00S H 0.777717 0.747854 0.735848 0.032 Uiso 1 1 calc R U . . .
C00V C 0.42720(18) 0.89122(14) 0.73533(11) 0.0180(3) Uani 1 1 d . . . . .
H00T H 0.455482 0.937035 0.677385 0.027 Uiso 1 1 calc R U . . .
H00U H 0.447390 0.918261 0.781035 0.027 Uiso 1 1 calc R U . . .
H00V H 0.320565 0.903314 0.730961 0.027 Uiso 1 1 calc R U . . .
C00W C 0.70424(18) 0.86838(15) 0.53773(11) 0.0192(3) Uani 1 1 d . . . . .
H00W H 0.662354 0.935408 0.481074 0.029 Uiso 1 1 calc R U . . .
H00X H 0.811663 0.851919 0.544909 0.029 Uiso 1 1 calc R U . . .
H00Y H 0.655360 0.888679 0.587527 0.029 Uiso 1 1 calc R U . . .
C00X C 0.12213(19) 0.65307(15) 0.68053(12) 0.0231(4) Uani 1 1 d . . . . .
H00Z H 0.056515 0.681513 0.626553 0.035 Uiso 1 1 calc R U . . .
H H 0.065439 0.634777 0.733558 0.035 Uiso 1 1 calc R U . . .
HA H 0.205195 0.580911 0.683783 0.035 Uiso 1 1 calc R U . . .
C00Y C 0.6775(2) 0.02160(15) 0.81564(11) 0.0217(3) Uani 1 1 d . . . . .
H00 H 0.786814 -0.005045 0.820705 0.033 Uiso 1 1 calc R U . . .
HB H 0.643693 0.018765 0.760761 0.033 Uiso 1 1 calc R U . . .
HC H 0.643210 -0.030900 0.867595 0.033 Uiso 1 1 calc R U . . .
C00Z C 0.9079(2) 0.36923(17) 1.01457(12) 0.0254(4) Uani 1 1 d . . . . .
H1 H 0.802612 0.414168 1.016660 0.038 Uiso 1 1 calc R U . . .
HD H 0.966069 0.422485 1.000960 0.038 Uiso 1 1 calc R U . . .
HE H 0.945303 0.304039 1.072706 0.038 Uiso 1 1 calc R U . . .
C010 C 0.7634(2) 0.72148(16) 0.46304(11) 0.0231(4) Uani 1 1 d . . . . .
H01A H 0.740945 0.654516 0.459313 0.035 Uiso 1 1 calc R U . . .
H01B H 0.870923 0.697551 0.476699 0.035 Uiso 1 1 calc R U . . .
H01C H 0.732945 0.789379 0.405674 0.035 Uiso 1 1 calc R U . . .
C011 C 0.44241(19) 0.19081(16) 0.80895(12) 0.0236(4) Uani 1 1 d . . . . .
H01D H 0.411412 0.142302 0.864715 0.035 Uiso 1 1 calc R U . . .
H01E H 0.404536 0.181381 0.758195 0.035 Uiso 1 1 calc R U . . .
H01F H 0.402040 0.274895 0.801813 0.035 Uiso 1 1 calc R U . . .
C012 C 1.0003(2) 0.15647(15) 0.74198(12) 0.0227(4) Uani 1 1 d . . . . .
H01G H 1.032686 0.118817 0.805935 0.034 Uiso 1 1 calc R U . . .
H01H H 1.087867 0.154292 0.706806 0.034 Uiso 1 1 calc R U . . .
H01I H 0.944956 0.113228 0.727422 0.034 Uiso 1 1 calc R U . . .
C013 C 1.08799(19) 0.24575(17) 0.93973(13) 0.0271(4) Uani 1 1 d . . . . .
H01J H 1.123137 0.179324 0.997524 0.041 Uiso 1 1 calc R U . . .
H01K H 1.147546 0.297713 0.928272 0.041 Uiso 1 1 calc R U . . .
H01L H 1.098481 0.214386 0.892104 0.041 Uiso 1 1 calc R U . . .
H3A H 0.409(2) 0.5387(19) 0.6039(13) 0.023(5) Uiso 1 1 d . . . . .
H6A H 0.337(2) 0.5057(18) 0.8458(13) 0.021(5) Uiso 1 1 d . . . . .
H3B H 0.475(2) 0.396(2) 0.6411(14) 0.028(5) Uiso 1 1 d . . . . .
H6B H 0.470(2) 0.3764(18) 0.8837(13) 0.021(5) Uiso 1 1 d . . . . .
H5 H 0.618(2) 0.4640(17) 0.9161(12) 0.016(5) Uiso 1 1 d . . . . .
H2 H 0.632(2) 0.549(2) 0.5695(14) 0.027(5) Uiso 1 1 d . . . . .

loop_
_atom_site_aniso_label
_atom_site_aniso_U_11
_atom_site_aniso_U_22
_atom_site_aniso_U_33
_atom_site_aniso_U_23
_atom_site_aniso_U_13
_atom_site_aniso_U_12
Cr1 0.01188(12) 0.00810(12) 0.01008(11) -0.00183(9) 0.00117(8) -0.00294(9)
Si1 0.0123(2) 0.01140(19) 0.01100(19) -0.00354(15) 0.00102(14) -0.00482(16)
Si2 0.0141(2) 0.0106(2) 0.0170(2) -0.00535(16) 0.00495(15) -0.00512(16)
N1 0.0111(6) 0.0090(6) 0.0106(6) -0.0018(5) 0.0009(4) -0.0031(5)
N2 0.0121(6) 0.0088(6) 0.0127(6) -0.0021(5) 0.0023(4) -0.0038(5)
C7 0.0109(7) 0.0093(7) 0.0134(7) -0.0033(5) 0.0023(5) -0.0018(6)
C007 0.0138(7) 0.0117(7) 0.0138(7) -0.0030(6) 0.0004(5) -0.0045(6)
C008 0.0135(7) 0.0096(7) 0.0165(7) -0.0048(6) 0.0000(5) -0.0050(6)
C009 0.0146(7) 0.0084(6) 0.0131(7) -0.0042(5) 0.0014(5) -0.0048(6)
C8 0.0129(7) 0.0078(6) 0.0123(7) -0.0040(5) 0.0010(5) -0.0049(5)
C00B 0.0214(8) 0.0108(7) 0.0135(7) -0.0024(6) -0.0039(6) -0.0057(6)
C00C 0.0136(7) 0.0100(7) 0.0168(7) -0.0060(6) 0.0011(5) -0.0023(6)
C00D 0.0185(8) 0.0161(7) 0.0138(7) -0.0021(6) -0.0002(6) -0.0104(6)
C00E 0.0214(8) 0.0114(7) 0.0122(7) -0.0037(6) 0.0024(6) -0.0073(6)
C5 0.0189(8) 0.0158(7) 0.0098(7) -0.0010(6) 0.0051(6) -0.0041(6)
C00G 0.0157(8) 0.0164(8) 0.0207(8) -0.0067(6) -0.0007(6) -0.0068(6)
C00H 0.0144(7) 0.0126(7) 0.0135(7) -0.0025(6) 0.0033(5) -0.0062(6)
C00I 0.0198(8) 0.0123(7) 0.0174(7) -0.0026(6) 0.0031(6) -0.0083(6)
C4 0.0212(8) 0.0179(8) 0.0131(7) -0.0063(6) 0.0038(6) -0.0065(7)
C1 0.0245(9) 0.0154(7) 0.0153(7) -0.0072(6) 0.0059(6) -0.0073(7)
C2 0.0265(9) 0.0116(7) 0.0105(7) -0.0037(6) 0.0006(6) -0.0061(6)
C00M 0.0138(7) 0.0130(7) 0.0213(8) -0.0063(6) -0.0034(6) -0.0041(6)
C3 0.0241(9) 0.0166(8) 0.0163(7) -0.0064(6) -0.0034(6) -0.0062(7)
C00O 0.0114(7) 0.0154(7) 0.0176(7) -0.0037(6) 0.0010(5) -0.0050(6)
C00P 0.0260(9) 0.0135(7) 0.0125(7) -0.0010(6) 0.0029(6) -0.0062(7)
C00Q 0.0215(8) 0.0145(7) 0.0141(7) -0.0055(6) -0.0018(6) -0.0030(6)
C6 0.0190(8) 0.0140(8) 0.0171(7) -0.0028(6) 0.0078(6) -0.0060(7)
C00S 0.0147(8) 0.0228(9) 0.0284(9) -0.0122(7) 0.0037(6) -0.0057(7)
C00T 0.0229(9) 0.0226(9) 0.0299(9) -0.0122(7) 0.0127(7) -0.0143(7)
C00U 0.0172(8) 0.0257(9) 0.0218(8) -0.0083(7) -0.0019(6) -0.0083(7)
C00V 0.0206(8) 0.0140(7) 0.0207(8) -0.0073(6) 0.0021(6) -0.0069(6)
C00W 0.0186(8) 0.0167(8) 0.0225(8) -0.0041(6) 0.0008(6) -0.0099(7)
C00X 0.0166(8) 0.0189(8) 0.0346(10) -0.0085(7) 0.0074(7) -0.0099(7)
C00Y 0.0294(9) 0.0190(8) 0.0203(8) -0.0072(7) -0.0001(7) -0.0124(7)
C00Z 0.0277(10) 0.0261(9) 0.0303(9) -0.0153(8) 0.0011(7) -0.0134(8)
C010 0.0218(9) 0.0275(9) 0.0208(8) -0.0095(7) 0.0102(6) -0.0106(7)
C011 0.0201(9) 0.0255(9) 0.0254(9) -0.0062(7) -0.0019(7) -0.0111(7)
C012 0.0216(9) 0.0159(8) 0.0287(9) -0.0095(7) 0.0043(7) -0.0032(7)
C013 0.0163(8) 0.0275(9) 0.0383(10) -0.0142(8) 0.0002(7) -0.0064(7)

loop_
_atom_type_symbol
_atom_type_description
_atom_type_scat_dispersion_real
_atom_type_scat_dispersion_imag
_atom_type_scat_source
C C 0.0033 0.0016 'International Tables Vol C Tables 4.2.6.8 and 6.1.1.4'
H H 0.0000 0.0000 'International Tables Vol C Tables 4.2.6.8 and 6.1.1.4'
Cr Cr 0.3209 0.6236 'International Tables Vol C Tables 4.2.6.8 and 6.1.1.4'
N N 0.0061 0.0033 'International Tables Vol C Tables 4.2.6.8 and 6.1.1.4'
Si Si 0.0817 0.0704 'International Tables Vol C Tables 4.2.6.8 and 6.1.1.4'

loop_
_geom_angle_atom_site_label_1
_geom_angle_atom_site_label_2
_geom_angle_atom_site_label_3
_geom_angle
_geom_angle_site_symmetry_1
_geom_angle_site_symmetry_3
_geom_angle_publ_flag
N1 Cr1 C5 84.58(5) . . ?
N1 Cr1 C2 94.71(5) . . ?
N1 Cr1 C3 97.39(6) . . ?
N1 Cr1 C6 99.06(5) . . ?
N2 Cr1 N1 150.24(5) . . ?
N2 Cr1 C5 96.49(5) . . ?
N2 Cr1 C2 85.25(5) . . ?
N2 Cr1 C3 98.12(6) . . ?
N2 Cr1 C6 97.12(6) . . ?
C2 Cr1 C5 177.64(6) . . ?
C3 Cr1 C5 145.64(6) . . ?
C3 Cr1 C2 32.19(6) . . ?
C3 Cr1 C6 115.05(6) . . ?
C6 Cr1 C5 31.91(6) . . ?
C6 Cr1 C2 146.36(6) . . ?
N1 Si1 C4 105.09(7) . . ?
N1 Si1 C00U 113.65(7) . . ?
N1 Si1 C00V 113.63(7) . . ?
C00U Si1 C4 105.46(8) . . ?
C00V Si1 C4 109.11(7) . . ?
C00V Si1 C00U 109.41(8) . . ?
N2 Si2 C1 104.89(7) . . ?
N2 Si2 C00T 113.02(7) . . ?
N2 Si2 C012 113.59(7) . . ?
C00T Si2 C1 105.72(8) . . ?
C012 Si2 C1 108.76(8) . . ?
C012 Si2 C00T 110.32(8) . . ?
Si1 N1 Cr1 113.31(6) . . ?
C8 N1 Cr1 124.11(9) . . ?
C8 N1 Si1 122.37(10) . . ?
Si2 N2 Cr1 112.23(6) . . ?
C7 N2 Cr1 124.06(10) . . ?
C7 N2 Si2 123.70(10) . . ?
N2 C7 C007 119.91(13) . . ?
N2 C7 C00C 121.52(13) . . ?
C00C C7 C007 118.53(13) . . ?
C7 C007 C00D 121.96(13) . . ?
C00I C007 C7 119.57(14) . . ?
C00I C007 C00D 118.43(14) . . ?
C8 C008 C00O 121.20(13) . . ?
C00M C008 C8 119.86(14) . . ?
C00M C008 C00O 118.94(13) . . ?
C8 C009 C00H 121.17(13) . . ?
C00E C009 C8 119.21(14) . . ?
C00E C009 C00H 119.50(13) . . ?
N1 C8 C009 121.06(13) . . ?
C008 C8 N1 120.30(13) . . ?
C008 C8 C009 118.61(13) . . ?
C00E C00B H00B 120.4 . . ?
C00E C00B C00M 119.27(14) . . ?
C00M C00B H00B 120.4 . . ?
C7 C00C C00G 121.22(13) . . ?
C00Q C00C C7 119.41(14) . . ?
C00Q C00C C00G 119.28(14) . . ?
C007 C00D H00D 107.8 . . ?
C007 C00D C00Y 110.72(13) . . ?
C007 C00D C011 112.48(13) . . ?
C00Y C00D H00D 107.8 . . ?
C011 C00D H00D 107.8 . . ?
C011 C00D C00Y 110.10(13) . . ?
C009 C00E H00E 119.1 . . ?
C00B C00E C009 121.82(14) . . ?
C00B C00E H00E 119.1 . . ?
Cr1 C5 H5 93.2(11) . . ?
C4 C5 Cr1 109.12(10) . . ?
C4 C5 H5 116.5(12) . . ?
C6 C5 Cr1 68.27(9) . . ?
C6 C5 C4 125.56(16) . . ?
C6 C5 H5 118.0(12) . . ?
C00C C00G H00G 107.9 . . ?
C00C C00G C00Z 114.07(14) . . ?
C00C C00G C013 109.74(14) . . ?
C00Z C00G H00G 107.9 . . ?
C00Z C00G C013 109.21(14) . . ?
C013 C00G H00G 107.9 . . ?
C009 C00H H00H 107.9 . . ?
C009 C00H C00W 109.93(13) . . ?
C009 C00H C010 113.96(13) . . ?
C00W C00H H00H 107.9 . . ?
C010 C00H H00H 107.9 . . ?
C010 C00H C00W 109.13(13) . . ?
C007 C00I H00I 119.2 . . ?
C00P C00I C007 121.52(15) . . ?
C00P C00I H00I 119.2 . . ?
Si1 C4 H4A 109.4 . . ?
Si1 C4 H4B 109.4 . . ?
C5 C4 Si1 111.01(11) . . ?
C5 C4 H4A 109.4 . . ?
C5 C4 H4B 109.4 . . ?
H4A C4 H4B 108.0 . . ?
Si2 C1 H1A 109.3 . . ?
Si2 C1 H1B 109.3 . . ?
H1A C1 H1B 107.9 . . ?
C2 C1 Si2 111.75(11) . . ?
C2 C1 H1A 109.3 . . ?
C2 C1 H1B 109.3 . . ?
Cr1 C2 H2 92.0(13) . . ?
C1 C2 Cr1 109.10(10) . . ?
C1 C2 H2 118.7(13) . . ?
C3 C2 Cr1 69.12(9) . . ?
C3 C2 C1 125.55(15) . . ?
C3 C2 H2 115.7(13) . . ?
C008 C00M H00M 119.4 . . ?
C00B C00M C008 121.16(14) . . ?
C00B C00M H00M 119.4 . . ?
Cr1 C3 H3A 95.0(12) . . ?
Cr1 C3 H3B 107.2(13) . . ?
C2 C3 Cr1 78.69(10) . . ?
C2 C3 H3A 120.2(13) . . ?
C2 C3 H3B 120.8(13) . . ?
H3A C3 H3B 117.8(18) . . ?
C008 C00O H00O 107.5 . . ?
C008 C00O C00S 112.39(13) . . ?
C008 C00O C00X 111.73(13) . . ?
C00S C00O H00O 107.5 . . ?
C00S C00O C00X 110.04(13) . . ?
C00X C00O H00O 107.5 . . ?
C00I C00P H00P 120.4 . . ?
C00I C00P C00Q 119.19(14) . . ?
C00Q C00P H00P 120.4 . . ?
C00C C00Q H00Q 119.2 . . ?
C00P C00Q C00C 121.58(14) . . ?
C00P C00Q H00Q 119.2 . . ?
Cr1 C6 H6A 106.1(12) . . ?
Cr1 C6 H6B 92.6(12) . . ?
C5 C6 Cr1 79.82(10) . . ?
C5 C6 H6A 120.4(12) . . ?
C5 C6 H6B 120.0(12) . . ?
H6A C6 H6B 118.9(17) . . ?
C00O C00S H00A 109.5 . . ?
C00O C00S H00C 109.5 . . ?
C00O C00S H00F 109.5 . . ?
H00A C00S H00C 109.5 . . ?
H00A C00S H00F 109.5 . . ?
H00C C00S H00F 109.5 . . ?
Si2 C00T H00J 109.5 . . ?
Si2 C00T H00K 109.5 . . ?
Si2 C00T H00L 109.5 . . ?
H00J C00T H00K 109.5 . . ?
H00J C00T H00L 109.5 . . ?
H00K C00T H00L 109.5 . . ?
Si1 C00U H00N 109.5 . . ?
Si1 C00U H00R 109.5 . . ?
Si1 C00U H00S 109.5 . . ?
H00N C00U H00R 109.5 . . ?
H00N C00U H00S 109.5 . . ?
H00R C00U H00S 109.5 . . ?
Si1 C00V H00T 109.5 . . ?
Si1 C00V H00U 109.5 . . ?
Si1 C00V H00V 109.5 . . ?
H00T C00V H00U 109.5 . . ?
H00T C00V H00V 109.5 . . ?
H00U C00V H00V 109.5 . . ?
C00H C00W H00W 109.5 . . ?
C00H C00W H00X 109.5 . . ?
C00H C00W H00Y 109.5 . . ?
H00W C00W H00X 109.5 . . ?
H00W C00W H00Y 109.5 . . ?
H00X C00W H00Y 109.5 . . ?
C00O C00X H00Z 109.5 . . ?
C00O C00X H 109.5 . . ?
C00O C00X HA 109.5 . . ?
H00Z C00X H 109.5 . . ?
H00Z C00X HA 109.5 . . ?
H C00X HA 109.5 . . ?
C00D C00Y H00 109.5 . . ?
C00D C00Y HB 109.5 . . ?
C00D C00Y HC 109.5 . . ?
H00 C00Y HB 109.5 . . ?
H00 C00Y HC 109.5 . . ?
HB C00Y HC 109.5 . . ?
C00G C00Z H1 109.5 . . ?
C00G C00Z HD 109.5 . . ?
C00G C00Z HE 109.5 . . ?
H1 C00Z HD 109.5 . . ?
H1 C00Z HE 109.5 . . ?
HD C00Z HE 109.5 . . ?
C00H C010 H01A 109.5 . . ?
C00H C010 H01B 109.5 . . ?
C00H C010 H01C 109.5 . . ?
H01A C010 H01B 109.5 . . ?
H01A C010 H01C 109.5 . . ?
H01B C010 H01C 109.5 . . ?
C00D C011 H01D 109.5 . . ?
C00D C011 H01E 109.5 . . ?
C00D C011 H01F 109.5 . . ?
H01D C011 H01E 109.5 . . ?
H01D C011 H01F 109.5 . . ?
H01E C011 H01F 109.5 . . ?
Si2 C012 H01G 109.5 . . ?
Si2 C012 H01H 109.5 . . ?
Si2 C012 H01I 109.5 . . ?
H01G C012 H01H 109.5 . . ?
H01G C012 H01I 109.5 . . ?
H01H C012 H01I 109.5 . . ?
C00G C013 H01J 109.5 . . ?
C00G C013 H01K 109.5 . . ?
C00G C013 H01L 109.5 . . ?
H01J C013 H01K 109.5 . . ?
H01J C013 H01L 109.5 . . ?
H01K C013 H01L 109.5 . . ?

loop_
_geom_bond_atom_site_label_1
_geom_bond_atom_site_label_2
_geom_bond_distance
_geom_bond_site_symmetry_2
_geom_bond_publ_flag
Cr1 N1 2.0155(12) . ?
Cr1 N2 2.0129(13) . ?
Cr1 C5 2.5098(16) . ?
Cr1 C2 2.4775(15) . ?
Cr1 C3 2.3607(16) . ?
Cr1 C6 2.3687(16) . ?
Si1 N1 1.7111(13) . ?
Si1 C4 1.9058(16) . ?
Si1 C00U 1.8742(17) . ?
Si1 C00V 1.8684(16) . ?
Si2 N2 1.7129(13) . ?
Si2 C1 1.9058(17) . ?
Si2 C00T 1.8754(17) . ?
Si2 C012 1.8714(17) . ?
N1 C8 1.4199(18) . ?
N2 C7 1.4210(18) . ?
C7 C007 1.422(2) . ?
C7 C00C 1.422(2) . ?
C007 C00D 1.523(2) . ?
C007 C00I 1.395(2) . ?
C008 C8 1.419(2) . ?
C008 C00M 1.395(2) . ?
C008 C00O 1.521(2) . ?
C009 C8 1.425(2) . ?
C009 C00E 1.395(2) . ?
C009 C00H 1.519(2) . ?
C00B H00B 0.9500 . ?
C00B C00E 1.383(2) . ?
C00B C00M 1.389(2) . ?
C00C C00G 1.524(2) . ?
C00C C00Q 1.397(2) . ?
C00D H00D 1.0000 . ?
C00D C00Y 1.535(2) . ?
C00D C011 1.531(2) . ?
C00E H00E 0.9500 . ?
C5 C4 1.487(2) . ?
C5 C6 1.348(2) . ?
C5 H5 0.932(19) . ?
C00G H00G 1.0000 . ?
C00G C00Z 1.532(2) . ?
C00G C013 1.538(2) . ?
C00H H00H 1.0000 . ?
C00H C00W 1.535(2) . ?
C00H C010 1.533(2) . ?
C00I H00I 0.9500 . ?
C00I C00P 1.383(2) . ?
C4 H4A 0.9900 . ?
C4 H4B 0.9900 . ?
C1 H1A 0.9900 . ?
C1 H1B 0.9900 . ?
C1 C2 1.484(2) . ?
C2 C3 1.346(2) . ?
C2 H2 0.91(2) . ?
C00M H00M 0.9500 . ?
C3 H3A 0.93(2) . ?
C3 H3B 0.94(2) . ?
C00O H00O 1.0000 . ?
C00O C00S 1.533(2) . ?
C00O C00X 1.536(2) . ?
C00P H00P 0.9500 . ?
C00P C00Q 1.384(2) . ?
C00Q H00Q 0.9500 . ?
C6 H6A 0.93(2) . ?
C6 H6B 0.96(2) . ?
C00S H00A 0.9800 . ?
C00S H00C 0.9800 . ?
C00S H00F 0.9800 . ?
C00T H00J 0.9800 . ?
C00T H00K 0.9800 . ?
C00T H00L 0.9800 . ?
C00U H00N 0.9800 . ?
C00U H00R 0.9800 . ?
C00U H00S 0.9800 . ?
C00V H00T 0.9800 . ?
C00V H00U 0.9800 . ?
C00V H00V 0.9800 . ?
C00W H00W 0.9800 . ?
C00W H00X 0.9800 . ?
C00W H00Y 0.9800 . ?
C00X H00Z 0.9800 . ?
C00X H 0.9800 . ?
C00X HA 0.9800 . ?
C00Y H00 0.9800 . ?
C00Y HB 0.9800 . ?
C00Y HC 0.9800 . ?
C00Z H1 0.9800 . ?
C00Z HD 0.9800 . ?
C00Z HE 0.9800 . ?
C010 H01A 0.9800 . ?
C010 H01B 0.9800 . ?
C010 H01C 0.9800 . ?
C011 H01D 0.9800 . ?
C011 H01E 0.9800 . ?
C011 H01F 0.9800 . ?
C012 H01G 0.9800 . ?
C012 H01H 0.9800 . ?
C012 H01I 0.9800 . ?
C013 H01J 0.9800 . ?
C013 H01K 0.9800 . ?
C013 H01L 0.9800 . ?

loop_
_geom_torsion_atom_site_label_1
_geom_torsion_atom_site_label_2
_geom_torsion_atom_site_label_3
_geom_torsion_atom_site_label_4
_geom_torsion
_geom_torsion_site_symmetry_1
_geom_torsion_site_symmetry_2
_geom_torsion_site_symmetry_3
_geom_torsion_site_symmetry_4
_geom_torsion_publ_flag
Cr1 N1 C8 C008 87.49(15) . . . . ?
Cr1 N1 C8 C009 -90.45(15) . . . . ?
Cr1 N2 C7 C007 86.53(16) . . . . ?
Cr1 N2 C7 C00C -91.24(16) . . . . ?
Cr1 C5 C4 Si1 -17.96(13) . . . . ?
Si1 N1 C8 C008 -86.82(15) . . . . ?
Si1 N1 C8 C009 95.24(15) . . . . ?
Si2 N2 C7 C007 -92.30(16) . . . . ?
Si2 N2 C7 C00C 89.93(16) . . . . ?
Si2 C1 C2 Cr1 -14.46(14) . . . . ?
Si2 C1 C2 C3 -91.98(17) . . . . ?
N2 C7 C007 C00D 9.3(2) . . . . ?
N2 C7 C007 C00I -172.93(14) . . . . ?
N2 C7 C00C C00G -9.0(2) . . . . ?
N2 C7 C00C C00Q 174.42(14) . . . . ?
C7 C007 C00D C00Y 124.26(16) . . . . ?
C7 C007 C00D C011 -112.07(16) . . . . ?
C7 C007 C00I C00P -2.6(2) . . . . ?
C7 C00C C00G C00Z 140.58(15) . . . . ?
C7 C00C C00G C013 -96.52(17) . . . . ?
C7 C00C C00Q C00P -0.5(2) . . . . ?
C007 C7 C00C C00G 173.18(14) . . . . ?
C007 C7 C00C C00Q -3.4(2) . . . . ?
C007 C00I C00P C00Q -1.3(3) . . . . ?
C8 C008 C00M C00B -0.2(2) . . . . ?
C8 C008 C00O C00S 128.23(15) . . . . ?
C8 C008 C00O C00X -107.50(16) . . . . ?
C8 C009 C00E C00B 1.9(2) . . . . ?
C8 C009 C00H C00W -95.48(16) . . . . ?
C8 C009 C00H C010 141.66(15) . . . . ?
C00C C7 C007 C00D -172.86(14) . . . . ?
C00C C7 C007 C00I 4.9(2) . . . . ?
C00D C007 C00I C00P 175.20(15) . . . . ?
C00E C009 C8 N1 174.74(13) . . . . ?
C00E C009 C8 C008 -3.2(2) . . . . ?
C00E C009 C00H C00W 80.50(17) . . . . ?
C00E C009 C00H C010 -42.35(19) . . . . ?
C00E C00B C00M C008 -1.2(2) . . . . ?
C00G C00C C00Q C00P -177.11(15) . . . . ?
C00H C009 C8 N1 -9.3(2) . . . . ?
C00H C009 C8 C008 172.77(13) . . . . ?
C00H C009 C00E C00B -174.20(14) . . . . ?
C00I C007 C00D C00Y -53.53(19) . . . . ?
C00I C007 C00D C011 70.14(19) . . . . ?
C00I C00P C00Q C00C 2.8(2) . . . . ?
C4 Si1 N1 Cr1 -44.20(9) . . . . ?
C4 Si1 N1 C8 130.68(12) . . . . ?
C4 C5 C6 Cr1 98.54(15) . . . . ?
C1 Si2 N2 Cr1 -44.42(8) . . . . ?
C1 Si2 N2 C7 134.54(12) . . . . ?
C1 C2 C3 Cr1 99.08(15) . . . . ?
C00M C008 C8 N1 -175.55(13) . . . . ?
C00M C008 C8 C009 2.4(2) . . . . ?
C00M C008 C00O C00S -51.55(19) . . . . ?
C00M C008 C00O C00X 72.72(18) . . . . ?
C00M C00B C00E C009 0.4(2) . . . . ?
C00O C008 C8 N1 4.7(2) . . . . ?
C00O C008 C8 C009 -177.35(13) . . . . ?
C00O C008 C00M C00B 179.57(14) . . . . ?
C00Q C00C C00G C00Z -42.8(2) . . . . ?
C00Q C00C C00G C013 80.05(18) . . . . ?
C6 C5 C4 Si1 -94.43(17) . . . . ?
C00T Si2 N2 Cr1 70.27(9) . . . . ?
C00T Si2 N2 C7 -110.78(13) . . . . ?
C00U Si1 N1 Cr1 70.60(9) . . . . ?
C00U Si1 N1 C8 -114.53(12) . . . . ?
C00V Si1 N1 Cr1 -163.41(7) . . . . ?
C00V Si1 N1 C8 11.47(14) . . . . ?
C012 Si2 N2 Cr1 -163.05(7) . . . . ?
C012 Si2 N2 C7 15.91(15) . . . . ?
